data_2004515
loop_
_publ_author_name
'Yip, B.-C.'
'Moo, F.-M.'
'Lok, K.-S.'
'Fun, H.-K.'
'Sivakumar, K.'

_publ_section_title
;
 A Second Triclinic Polymorph of Coumarin 153
;
_journal_issue 2
_journal_name_full 'Acta Crystallographica Section C'
_journal_page_first 477
_journal_page_last 481
_journal_paper_doi 10.1107/S0108270195011668
_journal_volume 52
_journal_year 1996
_chemical_formula_moiety 'C16 H14 F3 N1 O2'
_chemical_formula_sum 'C16 H14 F3 N O2'
_chemical_formula_weight 309.28
_chemical_name_systematic
;
2,3,5,6-1H,4H-Tetrahydro-8-trifluoromethylquinolizino[9,9a,1-gh]coumarin
;
_space_group_IT_number 2
_symmetry_cell_setting triclinic
_symmetry_space_group_name_Hall '-P 1'
_symmetry_space_group_name_H-M 'P -1'
_audit_creation_method SHELXL
_cell_angle_alpha 66.760(10)
_cell_angle_beta 89.160(10)
_cell_angle_gamma 68.820(10)
_cell_formula_units_Z 6
_cell_length_a 12.0680(10)
_cell_length_b 13.1370(10)
_cell_length_c 15.3740(10)
_cell_measurement_reflns_used 40
_cell_measurement_temperature 293(2)
_cell_measurement_theta_max 12.5
_cell_measurement_theta_min 5
_cell_volume 2064.9(4)
_computing_cell_refinement XSCANS
_computing_data_collection 'XSCANS (Siemens, 1994)'
_computing_data_reduction XSCANS
_computing_molecular_graphics 'SHELXTL/PC (Sheldrick, 1990b)'
_computing_publication_material 'SHELXL93. Geometrical calculations: PARST (Nardelli, 1983b)'
_computing_structure_refinement 'SHELXL93 (Sheldrick, 1993)'
_computing_structure_solution 'SHELXS86 (Sheldrick, 1990a)'
_diffrn_ambient_temperature 293(2)
_diffrn_measurement_device 'Siemens P4 four-circle'
_diffrn_measurement_method \q-2\q
_diffrn_radiation_monochromator graphite
_diffrn_radiation_source 'fine-focus sealed tube'
_diffrn_radiation_type MoK\a
_diffrn_radiation_wavelength 0.71073
_diffrn_reflns_av_R_equivalents 0.0124
_diffrn_reflns_av_sigmaI/netI 0.0336
_diffrn_reflns_limit_h_max 13
_diffrn_reflns_limit_h_min -1
_diffrn_reflns_limit_k_max 14
_diffrn_reflns_limit_k_min -13
_diffrn_reflns_limit_l_max 18
_diffrn_reflns_limit_l_min -18
_diffrn_reflns_number 7958
_diffrn_reflns_theta_max 25.0
_diffrn_reflns_theta_min 1.46
_diffrn_standards_decay_% none
_diffrn_standards_interval_count 97
_diffrn_standards_number 3
_exptl_absorpt_coefficient_mu 0.125
_exptl_absorpt_correction_type none
_exptl_crystal_colour 'light green'
_exptl_crystal_density_diffrn 1.492
_exptl_crystal_description 'transparent block'
_exptl_crystal_F_000 960
_exptl_crystal_size_max 0.70
_exptl_crystal_size_mid 0.38
_exptl_crystal_size_min 0.32
_refine_diff_density_max 0.241
_refine_diff_density_min -0.146
_refine_ls_extinction_coef 0.0041(7)
_refine_ls_extinction_method SHELXL93
_refine_ls_goodness_of_fit_all 0.934
_refine_ls_goodness_of_fit_obs 1.136
_refine_ls_hydrogen_treatment refall
_refine_ls_matrix_type full
_refine_ls_number_parameters 690
_refine_ls_number_reflns 6863
_refine_ls_number_restraints 1
_refine_ls_restrained_S_all 0.938
_refine_ls_restrained_S_obs 1.143
_refine_ls_R_factor_all 0.0688
_refine_ls_R_factor_obs 0.0419
_refine_ls_shift/esd_max -0.001
_refine_ls_shift/esd_mean 0.000
_refine_ls_structure_factor_coef Fsqd
_refine_ls_weighting_scheme
;
calc w = 1/[\s^2^(F~o~^2^) + (0.0818P)^2^]
where P = (F~o~^2^ + 2F~c~^2^)/3
;
_refine_ls_wR_factor_all 0.1332
_refine_ls_wR_factor_obs 0.1224
_reflns_number_observed 4184
_reflns_number_total 6863
_reflns_observed_criterion >2sigma(I)
_cod_data_source_file kh1030.cif
_cod_data_source_block c153
_cod_depositor_comments
;
The following automatic conversions were performed:
'_symmetry_cell_setting' value 'Triclinic' changed to 'triclinic'
according to '/home/saulius/struct/CIF-dictionaries/cif_core.dic'
dictionary named 'cif_core.dic' version 2.4.1 from 2010-06-29.

Automatic conversion script
Id: cif_fix_enum 1527 2010-12-29 10:47:43Z saulius 

The following automatic conversions were performed:

'_symmetry_cell_setting' value 'Triclinic' changed to 'triclinic'
according to /home/saulius/struct/CIF-dictionaries/cif_core.dic
dictionary named 'cif_core.dic' version 2.4.1 from 2010-06-29.

Automatic conversion script
Id: cif_fix_values 1715 2011-07-08 13:25:40Z adriana 
;
_cod_original_cell_volume 2064.9(3)
_cod_original_formula_sum 'C16 H14 F3 N1 O2'
_cod_database_code 2004515

loop_
_symmetry_equiv_pos_as_xyz
'x, y, z'
'-x, -y, -z'

loop_
_atom_site_aniso_label
_atom_site_aniso_U_11
_atom_site_aniso_U_22
_atom_site_aniso_U_33
_atom_site_aniso_U_12
_atom_site_aniso_U_13
_atom_site_aniso_U_23
O1A 0.0458(8) 0.0560(8) 0.0421(7) -0.0213(7) 0.0039(6) -0.0037(6)
C2A 0.0533(13) 0.0535(12) 0.0445(12) -0.0251(10) 0.0110(10) -0.0116(10)
C3A 0.0482(13) 0.0590(13) 0.0508(12) -0.0309(11) 0.0155(10) -0.0176(10)
C4A 0.0422(11) 0.0505(11) 0.0435(11) -0.0212(9) 0.0078(9) -0.0173(9)
C5A 0.0397(11) 0.0473(11) 0.0388(10) -0.0163(9) 0.0005(9) -0.0106(9)
C6A 0.0455(11) 0.0437(10) 0.0386(10) -0.0190(9) 0.0060(8) -0.0137(8)
C7A 0.0386(11) 0.0483(11) 0.0436(10) -0.0185(9) 0.0105(8) -0.0211(9)
C8A 0.0389(11) 0.0465(11) 0.0438(11) -0.0151(9) 0.0050(8) -0.0152(9)
C9A 0.0420(11) 0.0398(10) 0.0356(10) -0.0140(9) 0.0063(8) -0.0092(8)
C10A 0.0379(10) 0.0452(10) 0.0402(10) -0.0176(9) 0.0071(8) -0.0171(9)
O11A 0.0706(11) 0.0842(11) 0.0499(9) -0.0403(9) 0.0057(8) 0.0054(8)
C12A 0.0596(14) 0.0583(13) 0.0529(12) -0.0288(12) 0.0085(11) -0.0056(11)
C13A 0.067(3) 0.049(3) 0.044(3) -0.031(3) 0.021(2) -0.021(2)
C13'A 0.088(5) 0.066(4) 0.079(5) -0.045(4) 0.007(4) -0.001(3)
C14A 0.070(2) 0.083(2) 0.066(2) -0.0462(15) 0.0151(13) -0.0134(13)
N15A 0.0427(10) 0.0600(10) 0.0557(10) -0.0283(8) 0.0108(8) -0.0175(8)
C16A 0.0532(15) 0.104(2) 0.079(2) -0.0411(15) -0.0014(13) -0.014(2)
C17A 0.060(4) 0.127(7) 0.087(5) -0.052(5) -0.017(4) 0.003(4)
C17'A 0.038(3) 0.068(3) 0.055(3) -0.015(2) 0.005(2) -0.017(3)
C18A 0.0409(12) 0.0722(15) 0.0558(13) -0.0173(11) -0.0046(10) -0.0094(11)
C19A 0.0486(13) 0.074(2) 0.0559(14) -0.0316(12) 0.0079(11) -0.0166(12)
F20A 0.0577(9) 0.1286(13) 0.0840(10) -0.0593(9) 0.0040(7) -0.0080(9)
F21A 0.0742(9) 0.1068(10) 0.0542(8) -0.0497(8) -0.0058(6) -0.0205(7)
F22A 0.0536(8) 0.0785(10) 0.0984(11) -0.0055(7) -0.0043(7) -0.0250(8)
O1B 0.0424(8) 0.0540(8) 0.0378(7) -0.0210(6) 0.0009(6) -0.0023(6)
C2B 0.0540(13) 0.0492(11) 0.0385(11) -0.0268(10) 0.0076(9) -0.0096(9)
C3B 0.0463(12) 0.0551(12) 0.0445(11) -0.0286(10) 0.0124(9) -0.0157(10)
C4B 0.0396(11) 0.0503(11) 0.0420(11) -0.0214(9) 0.0077(8) -0.0167(9)
C5B 0.0346(11) 0.0450(11) 0.0375(10) -0.0150(9) -0.0007(8) -0.0096(9)
C6B 0.0395(11) 0.0424(10) 0.0364(9) -0.0183(9) 0.0050(8) -0.0114(8)
C7B 0.0354(10) 0.0454(11) 0.0405(10) -0.0184(9) 0.0078(8) -0.0178(9)
C8B 0.0340(10) 0.0450(11) 0.0398(10) -0.0141(9) 0.0015(8) -0.0122(9)
C9B 0.0399(11) 0.0396(10) 0.0333(9) -0.0147(8) 0.0049(8) -0.0099(8)
C10B 0.0362(10) 0.0420(10) 0.0373(10) -0.0179(8) 0.0062(8) -0.0135(8)
O11B 0.0668(10) 0.0742(10) 0.0434(8) -0.0386(8) 0.0031(7) 0.0013(8)
C12B 0.0535(13) 0.0596(13) 0.0470(12) -0.0278(11) 0.0036(10) -0.0008(10)
C13B 0.065(3) 0.077(4) 0.048(3) -0.038(3) 0.011(2) -0.004(3)
C13'B 0.060(3) 0.043(3) 0.053(3) -0.028(2) 0.010(2) -0.015(2)
C14B 0.0606(14) 0.084(2) 0.0574(13) -0.0445(13) 0.0134(11) -0.0097(12)
N15B 0.0388(9) 0.0635(11) 0.0503(10) -0.0281(8) 0.0075(7) -0.0138(8)
C16B 0.0418(13) 0.101(2) 0.073(2) -0.0345(13) -0.0030(12) -0.0097(15)
C17B 0.048(3) 0.091(4) 0.063(3) -0.038(3) -0.005(2) -0.016(3)
C17'B 0.037(3) 0.080(4) 0.060(3) -0.013(3) -0.003(2) -0.014(3)
C18B 0.0395(12) 0.0725(15) 0.0534(13) -0.0177(11) -0.0079(10) -0.0052(11)
C19B 0.0396(12) 0.0662(14) 0.0482(12) -0.0272(11) 0.0055(9) -0.0117(10)
F20B 0.0505(8) 0.1215(12) 0.0733(9) -0.0523(8) 0.0069(7) -0.0095(8)
F21B 0.0602(8) 0.0850(9) 0.0491(7) -0.0378(7) -0.0024(6) -0.0186(6)
F22B 0.0518(8) 0.0711(9) 0.0859(9) -0.0025(7) -0.0062(7) -0.0265(7)
O1C 0.0473(8) 0.0494(8) 0.0378(7) -0.0214(6) 0.0022(6) -0.0068(6)
C2C 0.0566(13) 0.0501(12) 0.0429(11) -0.0275(10) 0.0097(10) -0.0126(10)
C3C 0.0475(13) 0.0578(13) 0.0506(12) -0.0290(11) 0.0157(10) -0.0201(10)
C4C 0.0400(11) 0.0496(11) 0.0452(11) -0.0188(9) 0.0061(9) -0.0174(9)
C5C 0.0440(12) 0.0597(13) 0.0392(11) -0.0217(10) -0.0014(9) -0.0067(10)
C6C 0.0489(12) 0.0633(13) 0.0403(11) -0.0277(11) 0.0041(9) -0.0096(10)
C7C 0.0418(11) 0.0510(11) 0.0458(11) -0.0246(9) 0.0110(9) -0.0213(9)
C8C 0.0376(10) 0.0435(10) 0.0425(10) -0.0154(9) 0.0032(8) -0.0184(9)
C9C 0.0434(11) 0.0378(10) 0.0345(9) -0.0152(9) 0.0046(8) -0.0118(8)
C10C 0.0380(11) 0.0456(11) 0.0401(10) -0.0193(9) 0.0061(8) -0.0143(8)
O11C 0.0713(11) 0.0757(10) 0.0468(9) -0.0391(9) 0.0052(8) 0.0009(8)
C12C 0.074(2) 0.118(2) 0.0487(13) -0.055(2) 0.0032(12) 0.0070(14)
C13C 0.073(4) 0.092(5) 0.056(3) -0.028(4) 0.026(3) -0.015(3)
C13'C 0.066(3) 0.073(4) 0.046(3) -0.035(3) 0.008(2) -0.006(3)
C14C 0.073(2) 0.105(2) 0.0590(14) -0.057(2) 0.0271(13) -0.0279(14)
N15C 0.0461(10) 0.0724(11) 0.0548(10) -0.0338(9) 0.0126(8) -0.0220(9)
C16C 0.0473(14) 0.094(2) 0.079(2) -0.036(2) 0.0089(13) -0.026(2)
C17C 0.054(2) 0.093(2) 0.078(2) -0.0364(15) -0.0092(13) -0.019(2)
C18C 0.0425(12) 0.0596(14) 0.0529(13) -0.0181(11) -0.0030(10) -0.0167(11)
C19C 0.0401(12) 0.0657(15) 0.0565(13) -0.0213(11) 0.0088(10) -0.0199(11)
F20C 0.0476(8) 0.1336(13) 0.0836(10) -0.0473(9) 0.0138(7) -0.0180(9)
F21C 0.0553(8) 0.0913(9) 0.0645(8) -0.0224(7) -0.0055(6) -0.0335(7)
F22C 0.0571(8) 0.0652(9) 0.0955(10) -0.0025(7) -0.0078(7) -0.0292(8)

loop_
_atom_site_label
_atom_site_occupancy
_atom_site_fract_x
_atom_site_fract_y
_atom_site_fract_z
_atom_site_U_iso_or_equiv
_atom_site_thermal_displace_type
_atom_site_calc_flag
_atom_site_refinement_flags
_atom_site_type_symbol
O1A 1 .03097(12) .12158(12) .68120(9) .0531(4) Uani d . O
C2A 1 -.0621(2) .0872(2) .71270(14) .0521(5) Uani d . C
C3A 1 -0.1716(2) .1463(2) .64651(15) .0515(5) Uani d . C
C4A 1 -0.1846(2) .2355(2) .56038(13) .0452(5) Uani d . C
C5A 1 -.0915(2) .3695(2) .44411(13) .0445(5) Uani d . C
C6A 1 .0044(2) .4028(2) .42201(13) .0432(4) Uani d . C
C7A 1 .1137(2) .3370(2) .48768(13) .0424(4) Uani d . C
C8A 1 .1203(2) .2406(2) .57457(13) .0448(5) Uani d . C
C9A 1 .0203(2) .2134(2) .59304(12) .0420(4) Uani d . C
C10A 1 -.0882(2) .2743(2) .52998(12) .0409(4) Uani d . C
O11A 1 -.04429(14) .01096(15) .79283(10) .0764(5) Uani d . O
C12A 1 -.0046(2) .5076(2) .33026(14) .0611(6) Uani d . C
H12A .50 -.0471(2) .5810(2) .33680(14) .112(3) Uiso d PR H
H12B .50 -.0501(2) .5069(2) .27995(14) .112(3) Uiso d PR H
H12C .50 -.0817(2) .5714(2) .31822(14) .112(3) Uiso d PR H
H12D .50 .0012(2) .4836(2) .27839(14) .112(3) Uiso d PR H
C13A .50 .1152(5) .5016(5) .3008(4) .0502(13) Uani d P C
H13A .50 .1041(5) .5810(5) .2553(4) .112(3) Uiso d PR H
H13B .50 .1437(5) .4489(5) .2693(4) .112(3) Uiso d PR H
C13'A .50 .0904(6) .5477(6) .3273(5) .083(2) Uani d P C
H13C .50 .0627(6) .6004(6) .3590(5) .112(3) Uiso d PR H
H13D .50 .0963(6) .5956(6) .2628(5) .112(3) Uiso d PR H
C14A 1 .2055(2) .4698(2) .3809(2) .0739(7) Uani d . C
H14A .50 .1898(2) .5369(2) .3968(2) .112(3) Uiso d PR H
H14B .50 .2825(2) .4524(2) .3593(2) .112(3) Uiso d PR H
H14C .50 .2506(2) .4415(2) .3373(2) .112(3) Uiso d PR H
H14D .50 .2442(2) .5128(2) .3982(2) .112(3) Uiso d PR H
N15A 1 .21032(14) .36851(15) .46654(12) .0525(4) Uani d . N
C16A 1 .3177(2) .3098(3) .5370(2) .0838(8) Uani d . C
H16A .50 .3442(2) .3708(3) .5361(2) .112(3) Uiso d PR H
H16B .50 .3793(2) .2572(3) .5166(2) .112(3) Uiso d PR H
H16C .50 .3109(2) .3547(3) .5746(2) .112(3) Uiso d PR H
H16D .50 .3854(2) .3117(3) .5037(2) .112(3) Uiso d PR H
C17A .50 .3143(6) .2297(7) .6326(5) .102(2) Uani d P C
H17A .50 .2763(6) .2860(7) .6595(5) .112(3) Uiso d PR H
H17B .50 .3925(6) .1777(7) .6694(5) .112(3) Uiso d PR H
C17'A .50 .3417(5) .1857(5) .5954(4) .0580(14) Uani d P C
H17C .50 .4084(5) .1564(5) .6440(4) .112(3) Uiso d PR H
H17D .50 .3645(5) .1384(5) .5590(4) .112(3) Uiso d PR H
C18A 1 .2339(2) .1695(2) .64682(15) .0635(6) Uani d . C
H18A .50 .2795(2) .0981(2) .63823(15) .112(3) Uiso d PR H
H18B .50 .2127(2) .1455(2) .71012(15) .112(3) Uiso d PR H
H18C .50 .2484(2) .0856(2) .67218(15) .112(3) Uiso d PR H
H18D .50 .2249(2) .1935(2) .69880(15) .112(3) Uiso d PR H
C19A 1 -0.3035(2) .2988(2) .4974(2) .0608(6) Uani d . C
F20A 1 -0.38075(12) .24713(14) .53138(10) .0953(5) Uani d . F
F21A 1 -0.29585(12) .30496(13) .40902(9) .0782(4) Uani d . F
F22A 1 -0.35623(12) .41287(13) .48687(10) .0869(4) Uani d . F
O1B 1 .24348(11) .09188(11) .40690(8) .0497(3) Uani d . O
C2B 1 .1490(2) .0613(2) .44185(13) .0481(5) Uani d . C
C3B 1 .0369(2) .1219(2) .37748(14) .0477(5) Uani d . C
C4B 1 .0246(2) .2069(2) .28909(13) .0436(5) Uani d . C
C5B 1 .1203(2) .3327(2) .16646(13) .0417(4) Uani d . C
C6B 1 .2180(2) .3611(2) .14067(12) .0404(4) Uani d . C
C7B 1 .3286(2) .2952(2) .20517(12) .0396(4) Uani d . C
C8B 1 .3346(2) .2028(2) .29436(12) .0418(4) Uani d . C
C9B 1 .2324(2) .1801(2) .31722(12) .0396(4) Uani d . C
C10B 1 .1228(2) .2422(2) .25489(12) .0387(4) Uani d . C
O11B 1 .16790(14) -.01381(13) .52228(10) .0667(4) Uani d . O
C12B 1 .2104(2) .4615(2) .04600(14) .0588(6) Uani d . C
H12E .50 .1722(2) .5368(2) .05057(14) .112(3) Uiso d PR H
H12F .50 .1606(2) .4606(2) -.00161(14) .112(3) Uiso d PR H
H12G .50 .1323(2) .5248(2) .03050(14) .112(3) Uiso d PR H
H12H .50 .2200(2) .4322(2) -.00299(14) .112(3) Uiso d PR H
C13B .50 .3260(5) .4582(5) .0160(3) .0680(14) Uani d P C
H13E .50 .3177(5) .5347(5) -.0333(3) .112(3) Uiso d PR H
H13F .50 .3498(5) .4008(5) -.0115(3) .112(3) Uiso d PR H
C13'B .50 .3003(4) .5116(4) .0483(3) .0515(11) Uani d P C
H13G .50 .2773(4) .5615(4) .0826(3) .112(3) Uiso d PR H
H13H .50 .3032(4) .5615(4) -.0165(3) .112(3) Uiso d PR H
C14B 1 .4236(2) .4173(2) .0900(2) .0689(7) Uani d . C
H14E .50 .4163(2) .4867(2) .1004(2) .112(3) Uiso d PR H
H14F .50 .4992(2) .3914(2) .0678(2) .112(3) Uiso d PR H
H14G .50 .4558(2) .3823(2) .0462(2) .112(3) Uiso d PR H
H14H .50 .4743(2) .4553(2) .0990(2) .112(3) Uiso d PR H
N15B 1 .42667(14) .3235(2) .18063(11) .0517(4) Uani d . N
C16B 1 .5389(2) .2595(2) .2454(2) .0789(8) Uani d . C
H16E .50 .5703(2) .3173(2) .2448(2) .112(3) Uiso d PR H
H16F .50 .5948(2) .2079(2) .2209(2) .112(3) Uiso d PR H
H16G .50 .5424(2) .3034(2) .2819(2) .112(3) Uiso d PR H
H16H .50 .6038(2) .2562(2) .2084(2) .112(3) Uiso d PR H
C17B .50 .5311(5) .1946(6) .3450(4) .069(2) Uani d P C
H17E .50 .5185(5) .2430(6) .3803(4) .112(3) Uiso d PR H
H17F .50 .6097(5) .1318(6) .3700(4) .112(3) Uiso d PR H
C17'B .50 .5557(4) .1413(5) .3141(4) .0668(15) Uani d P C
H17G .50 .6260(4) .1081(5) .3604(4) .112(3) Uiso d PR H
H17H .50 .5691(4) .0930(5) .2787(4) .112(3) Uiso d PR H
C18B 1 .4505(2) .1300(2) .36340(15) .0634(6) Uani d . C
H18E .50 .4867(2) .0531(2) .36099(15) .112(3) Uiso d PR H
H18F .50 .4330(2) .1166(2) .42718(15) .112(3) Uiso d PR H
H18G .50 .4584(2) .0479(2) .39496(15) .112(3) Uiso d PR H
H18H .50 .4489(2) .1601(2) .41125(15) .112(3) Uiso d PR H
C19B 1 -.0949(2) .2697(2) .22602(14) .0534(5) Uani d . C
F20B 1 -0.17262(11) .21968(14) .26321(9) .0865(5) Uani d . F
F21B 1 -.08698(11) .26885(11) .13970(8) .0649(4) Uani d . F
F22B 1 -0.14567(11) .38549(12) .21086(10) .0781(4) Uani d . F
O1C 1 .46182(11) .04380(11) .12833(8) .0478(3) Uani d . O
C2C 1 .3652(2) .0185(2) .16454(14) .0501(5) Uani d . C
C3C 1 .2518(2) .0835(2) .10177(15) .0503(5) Uani d . C
C4C 1 .2415(2) .1638(2) .01182(13) .0453(5) Uani d . C
C5C 1 .3440(2) .2698(2) -0.11797(13) .0518(5) Uani d . C
C6C 1 .4450(2) .2898(2) -0.14686(13) .0531(5) Uani d . C
C7C 1 .5548(2) .2256(2) -.08209(13) .0439(5) Uani d . C
C8C 1 .5575(2) .1427(2) .01128(12) .0411(4) Uani d . C
C9C 1 .4530(2) .1261(2) .03594(12) .0398(4) Uani d . C
C10C 1 .3434(2) .1883(2) -.02603(13) .0415(4) Uani d . C
O11C 1 .38396(14) -.05589(14) .24557(10) .0703(5) Uani d . O
C12C 1 .4422(2) .3781(3) -0.2463(2) .0889(9) Uani d D C
H12I .50 .3872(2) .3763(3) -0.2896(2) .112(3) Uiso d PR H
H12J .50 .4120(2) .4575(3) -0.2482(2) .112(3) Uiso d PR H
H12K .50 .3690(2) .4480(3) -0.2637(2) .112(3) Uiso d PR H
H12L .50 .4418(2) .3427(3) -0.2902(2) .112(3) Uiso d PR H
C13C .50 .5548(4) .3553(6) -0.2791(4) .080(2) Uani d PD C
H13I .50 .5681(4) .2942(6) -0.3020(4) .112(3) Uiso d PR H
H13J .50 .5493(4) .4273(6) -0.3329(4) .112(3) Uiso d PR H
C13'C .50 .5409(5) .4159(5) -0.2569(4) .0659(15) Uani d P C
H13K .50 .5451(5) .4539(5) -0.3238(4) .112(3) Uiso d PR H
H13L .50 .5262(5) .4747(5) -0.2313(4) .112(3) Uiso d PR H
C14C 1 .6598(2) .3170(2) -0.2093(2) .0746(7) Uani d . C
H14I .50 .7272(2) .2690(2) -0.2288(2) .112(3) Uiso d PR H
H14J .50 .6738(2) .3861(2) -0.2136(2) .112(3) Uiso d PR H
H14K .50 .7203(2) .3491(2) -0.2122(2) .112(3) Uiso d PR H
H14L .50 .6813(2) .2658(2) -0.2425(2) .112(3) Uiso d PR H
N15C 1 .65571(15) .2460(2) -0.11011(12) .0560(5) Uani d . N
C16C 1 .7700(2) .1755(3) -.0472(2) .0741(7) Uani d . C
C17C 1 .7555(2) .1408(3) .0556(2) .0777(8) Uani d . C
C18C 1 .6718(2) .0757(2) .0821(2) .0544(5) Uani d . C
C19C 1 .1207(2) .2298(2) -.0495(2) .0558(5) Uani d . C
F20C 1 .03677(11) .19524(15) -.00621(10) .0938(5) Uani d . F
F21C 1 .12125(11) .21639(12) -0.13120(9) .0717(4) Uani d . F
F22C 1 .08171(11) .34863(12) -.07577(10) .0804(4) Uani d . F
H3A 1 -0.226(2) .119(2) .6696(16) .072(7) Uiso d . H
H3B 1 -.023(2) .0975(19) .4060(15) .071(7) Uiso d . H
H3C 1 .1933(18) .0678(17) .1298(14) .053(6) Uiso d . H
H5A 1 -0.1656(18) .4191(16) .3957(13) .055(6) Uiso d . H
H5B 1 .0479(17) .3769(15) .1234(12) .042(5) Uiso d . H
H5C 1 .2704(18) .3141(17) -0.1636(14) .061(6) Uiso d . H
H16I 1 .815(3) .097(3) -.0530(19) .112(11) Uiso d . H
H16J 1 .808(2) .228(2) -.0691(18) .096(9) Uiso d . H
H17I 1 .719(3) .225(3) .0602(19) .111(10) Uiso d . H
H17J 1 .839(2) .090(2) .0968(17) .092(8) Uiso d . H
H18I 1 .712(2) -.008(2) .0849(17) .098(9) Uiso d . H
H18J 1 .6519(18) .0669(18) .1446(15) .065(6) Uiso d . H

loop_
_atom_type_symbol
_atom_type_description
_atom_type_scat_dispersion_real
_atom_type_scat_dispersion_imag
_atom_type_scat_source
C C 0.0033 0.0016
;
International Tables for Crystallography (1992, Vol. C, Tables 4.2.6.8
and 6.1.1.4)
;
H H 0.0000 0.0000
;
International Tables for Crystallography (1992, Vol. C, Tables 4.2.6.8
and 6.1.1.4)
;
N N 0.0061 0.0033
;
International Tables for Crystallography (1992, Vol. C, Tables 4.2.6.8
and 6.1.1.4)
;
O O 0.0106 0.0060
;
International Tables for Crystallography (1992, Vol. C, Tables 4.2.6.8
and 6.1.1.4)
;
F F 0.0171 0.0103
;
International Tables for Crystallography (1992, Vol. C, Tables 4.2.6.8
and 6.1.1.4)
;

loop_
_geom_angle_atom_site_label_1
_geom_angle_atom_site_label_2
_geom_angle_atom_site_label_3
_geom_angle
C2A O1A C9A 123.0(2)
O11A C2A O1A 117.1(2)
O11A C2A C3A 126.4(2)
O1A C2A C3A 116.5(2)
C4A C3A C2A 121.7(2)
C3A C4A C10A 121.1(2)
C3A C4A C19A 119.1(2)
C10A C4A C19A 119.7(2)
C6A C5A C10A 123.0(2)
C5A C6A C7A 119.1(2)
C5A C6A C12A 121.0(2)
C7A C6A C12A 119.8(2)
N15A C7A C8A 120.7(2)
N15A C7A C6A 119.9(2)
C8A C7A C6A 119.4(2)
C9A C8A C7A 118.5(2)
C9A C8A C18A 120.4(2)
C7A C8A C18A 121.1(2)
C8A C9A O1A 115.6(2)
C8A C9A C10A 124.1(2)
O1A C9A C10A 120.3(2)
C9A C10A C5A 115.9(2)
C9A C10A C4A 117.2(2)
C5A C10A C4A 126.9(2)
C13'A C12A C6A 114.2(3)
C13A C12A C6A 112.7(3)
C14A C13A C12A 112.9(3)
C14A C13'A C12A 121.9(5)
C13'A C14A N15A 116.3(3)
N15A C14A C13A 114.0(3)
C7A N15A C14A 122.4(2)
C7A N15A C16A 120.2(2)
C14A N15A C16A 116.9(2)
C17'A C16A N15A 113.0(3)
C17A C16A N15A 118.5(3)
C18A C17A C16A 119.3(5)
C16A C17'A C18A 111.8(4)
C17A C18A C8A 113.3(3)
C8A C18A C17'A 109.0(3)
F20A C19A F21A 106.4(2)
F20A C19A F22A 106.5(2)
F21A C19A F22A 105.7(2)
F20A C19A C4A 112.9(2)
F21A C19A C4A 113.3(2)
F22A C19A C4A 111.5(2)
C2B O1B C9B 122.79(14)
O11B C2B O1B 117.1(2)
O11B C2B C3B 126.3(2)
O1B C2B C3B 116.7(2)
C4B C3B C2B 121.5(2)
C3B C4B C10B 121.3(2)
C3B C4B C19B 119.3(2)
C10B C4B C19B 119.3(2)
C6B C5B C10B 122.9(2)
C5B C6B C7B 119.4(2)
C5B C6B C12B 121.1(2)
C7B C6B C12B 119.5(2)
N15B C7B C8B 120.7(2)
N15B C7B C6B 120.0(2)
C8B C7B C6B 119.3(2)
C9B C8B C7B 118.6(2)
C9B C8B C18B 120.6(2)
C7B C8B C18B 120.7(2)
O1B C9B C8B 115.6(2)
O1B C9B C10B 121.1(2)
C8B C9B C10B 123.4(2)
C5B C10B C9B 116.4(2)
C5B C10B C4B 127.0(2)
C9B C10B C4B 116.6(2)
C13B C12B C6B 114.6(2)
C13'B C12B C6B 112.1(2)
C14B C13B C12B 116.9(4)
C12B C13'B C14B 112.8(3)
C13B C14B N15B 116.8(3)
N15B C14B C13'B 112.8(2)
C7B N15B C14B 122.2(2)
C7B N15B C16B 121.0(2)
C14B N15B C16B 116.9(2)
C17'B C16B N15B 114.9(3)
N15B C16B C17B 115.8(3)
C16B C17B C18B 116.5(4)
C16B C17'B C18B 115.8(4)
C17B C18B C8B 111.6(3)
C17'B C18B C8B 111.3(3)
F20B C19B F21B 106.4(2)
F20B C19B F22B 107.2(2)
F21B C19B F22B 106.1(2)
F20B C19B C4B 112.3(2)
F21B C19B C4B 112.7(2)
F22B C19B C4B 111.7(2)
C2C O1C C9C 122.48(15)
O11C C2C O1C 116.6(2)
O11C C2C C3C 126.5(2)
O1C C2C C3C 116.9(2)
C4C C3C C2C 121.4(2)
C3C C4C C10C 121.3(2)
C3C C4C C19C 118.8(2)
C10C C4C C19C 119.8(2)
C6C C5C C10C 122.6(2)
C5C C6C C7C 119.7(2)
C5C C6C C12C 121.1(2)
C7C C6C C12C 119.3(2)
N15C C7C C8C 120.7(2)
N15C C7C C6C 120.0(2)
C8C C7C C6C 119.3(2)
C9C C8C C7C 118.2(2)
C9C C8C C18C 121.3(2)
C7C C8C C18C 120.4(2)
C8C C9C O1C 115.3(2)
C8C C9C C10C 123.8(2)
O1C C9C C10C 120.9(2)
C5C C10C C9C 116.4(2)
C5C C10C C4C 126.7(2)
C9C C10C C4C 117.0(2)
C13C C12C C6C 114.2(3)
C13'C C12C C6C 114.1(3)
C12C C13C C14C 116.6(4)
C12C C13'C C14C 114.3(4)
N15C C14C C13C 116.6(3)
N15C C14C C13'C 111.1(3)
C7C N15C C16C 120.5(2)
C7C N15C C14C 121.4(2)
C16C N15C C14C 116.5(2)
N15C C16C C17C 112.3(2)
C16C C17C C18C 110.9(2)
C17C C18C C8C 111.2(2)
F20C C19C F21C 106.5(2)
F20C C19C F22C 106.8(2)
F21C C19C F22C 105.3(2)
F20C C19C C4C 113.0(2)
F21C C19C C4C 112.9(2)
F22C C19C C4C 111.8(2)

loop_
_geom_bond_atom_site_label_1
_geom_bond_atom_site_label_2
_geom_bond_distance
O1A C2A 1.370(2)
O1A C9A 1.383(2)
C2A O11A 1.202(2)
C2A C3A 1.435(3)
C3A C4A 1.341(3)
C4A C10A 1.434(3)
C4A C19A 1.494(3)
C5A C6A 1.371(3)
C5A C10A 1.405(2)
C6A C7A 1.425(3)
C6A C12A 1.504(3)
C7A N15A 1.368(2)
C7A C8A 1.410(2)
C8A C9A 1.373(3)
C8A C18A 1.512(3)
C9A C10A 1.401(2)
C12A C13'A 1.417(7)
C12A C13A 1.492(6)
C13A C14A 1.478(6)
C13'A C14A 1.414(7)
C14A N15A 1.439(3)
N15A C16A 1.452(3)
C16A C17'A 1.435(7)
C16A C17A 1.441(7)
C17A C18A 1.424(7)
C17'A C18A 1.550(6)
C19A F20A 1.329(2)
C19A F21A 1.332(2)
C19A F22A 1.341(3)
O1B C2B 1.376(2)
O1B C9B 1.376(2)
C2B O11B 1.199(2)
C2B C3B 1.443(3)
C3B C4B 1.343(3)
C4B C10B 1.443(2)
C4B C19B 1.501(3)
C5B C6B 1.368(2)
C5B C10B 1.401(2)
C6B C7B 1.429(2)
C6B C12B 1.506(2)
C7B N15B 1.370(2)
C7B C8B 1.408(2)
C8B C9B 1.381(2)
C8B C18B 1.507(2)
C9B C10B 1.405(2)
C12B C13B 1.454(5)
C12B C13'B 1.466(5)
C13B C14B 1.439(5)
C13'B C14B 1.493(5)
C14B N15B 1.441(2)
N15B C16B 1.445(3)
C16B C17'B 1.433(6)
C16B C17B 1.450(6)
C17B C18B 1.465(6)
C17'B C18B 1.492(6)
C19B F20B 1.330(2)
C19B F21B 1.333(2)
C19B F22B 1.340(2)
O1C C2C 1.377(2)
O1C C9C 1.381(2)
C2C O11C 1.202(2)
C2C C3C 1.441(3)
C3C C4C 1.342(3)
C4C C10C 1.439(3)
C4C C19C 1.499(3)
C5C C6C 1.369(3)
C5C C10C 1.399(3)
C6C C7C 1.424(3)
C6C C12C 1.503(3)
C7C N15C 1.368(2)
C7C C8C 1.410(2)
C8C C9C 1.379(2)
C8C C18C 1.507(3)
C9C C10C 1.402(2)
C12C C13C 1.413(4)
C12C C13'C 1.432(6)
C13C C14C 1.471(6)
C13'C C14C 1.488(6)
C14C N15C 1.451(3)
N15C C16C 1.451(3)
C16C C17C 1.488(4)
C17C C18C 1.503(3)
C19C F20C 1.322(2)
C19C F21C 1.336(2)
C19C F22C 1.341(2)

loop_
_geom_torsion_atom_site_label_1
_geom_torsion_atom_site_label_2
_geom_torsion_atom_site_label_3
_geom_torsion_atom_site_label_4
_geom_torsion
C9A O1A C2A O11A -175.8(2)
C9A O1A C2A C3A 4.1(3)
O11A C2A C3A C4A 176.1(2)
O1A C2A C3A C4A -3.8(3)
C2A C3A C4A C10A 1.1(3)
C2A C3A C4A C19A -176.0(2)
C10A C5A C6A C7A 1.2(3)
C10A C5A C6A C12A -178.3(2)
C5A C6A C7A N15A 179.7(2)
C12A C6A C7A N15A -0.8(3)
C5A C6A C7A C8A -1.1(3)
C12A C6A C7A C8A 178.5(2)
N15A C7A C8A C9A 179.1(2)
C6A C7A C8A C9A -0.1(3)
N15A C7A C8A C18A 0.1(3)
C6A C7A C8A C18A -179.2(2)
C7A C8A C9A O1A -177.2(2)
C18A C8A C9A O1A 1.8(3)
C7A C8A C9A C10A 1.2(3)
C18A C8A C9A C10A -179.7(2)
C2A O1A C9A C8A 176.8(2)
C2A O1A C9A C10A -1.8(3)
C8A C9A C10A C5A -1.1(3)
O1A C9A C10A C5A 177.3(2)
C8A C9A C10A C4A -179.5(2)
O1A C9A C10A C4A -1.1(3)
C6A C5A C10A C9A -0.2(3)
C6A C5A C10A C4A 178.0(2)
C3A C4A C10A C9A 1.4(3)
C19A C4A C10A C9A 178.4(2)
C3A C4A C10A C5A -176.8(2)
C19A C4A C10A C5A 0.2(3)
C5A C6A C12A C13'A 166.4(4)
C7A C6A C12A C13'A -13.2(4)
C5A C6A C12A C13A -157.8(3)
C7A C6A C12A C13A 22.7(3)
C6A C12A C13A C14A -45.4(4)
C6A C12A C13'A C14A 27.2(7)
C12A C13'A C14A N15A -26.3(8)
C12A C13A C14A N15A 47.5(4)
C8A C7A N15A C14A -176.9(2)
C6A C7A N15A C14A 2.3(3)
C8A C7A N15A C16A -5.4(3)
C6A C7A N15A C16A 173.9(2)
C13'A C14A N15A C7A 10.5(5)
C13A C14A N15A C7A -26.1(4)
C13'A C14A N15A C16A -161.4(4)
C13A C14A N15A C16A 162.0(3)
C7A N15A C16A C17'A 34.5(4)
C14A N15A C16A C17'A -153.5(3)
C7A N15A C16A C17A -7.8(6)
C14A N15A C16A C17A 164.3(5)
N15A C16A C17A C18A 27.1(9)
N15A C16A C17'A C18A -56.3(4)
C16A C17A C18A C8A -30.8(8)
C9A C8A C18A C17A -161.3(4)
C7A C8A C18A C17A 17.8(5)
C9A C8A C18A C17'A 159.6(3)
C7A C8A C18A C17'A -21.4(3)
C16A C17'A C18A C8A 48.9(4)
C3A C4A C19A F20A -7.9(3)
C10A C4A C19A F20A 175.0(2)
C3A C4A C19A F21A -128.9(2)
C10A C4A C19A F21A 54.0(3)
C3A C4A C19A F22A 112.0(2)
C10A C4A C19A F22A -65.1(2)
C9B O1B C2B O11B -177.3(2)
C9B O1B C2B C3B 3.5(3)
O11B C2B C3B C4B 178.5(2)
O1B C2B C3B C4B -2.3(3)
C2B C3B C4B C10B -0.6(3)
C2B C3B C4B C19B -178.3(2)
C10B C5B C6B C7B 1.1(3)
C10B C5B C6B C12B -178.2(2)
C5B C6B C7B N15B -179.3(2)
C12B C6B C7B N15B -0.1(3)
C5B C6B C7B C8B -0.4(3)
C12B C6B C7B C8B 178.8(2)
N15B C7B C8B C9B 177.9(2)
C6B C7B C8B C9B -0.9(3)
N15B C7B C8B C18B -2.3(3)
C6B C7B C8B C18B 178.9(2)
C2B O1B C9B C8B 177.7(2)
C2B O1B C9B C10B -1.7(3)
C7B C8B C9B O1B -177.6(2)
C18B C8B C9B O1B 2.6(3)
C7B C8B C9B C10B 1.8(3)
C18B C8B C9B C10B -178.0(2)
C6B C5B C10B C9B -0.2(3)
C6B C5B C10B C4B 179.1(2)
O1B C9B C10B C5B 178.2(2)
C8B C9B C10B C5B -1.2(3)
O1B C9B C10B C4B -1.2(3)
C8B C9B C10B C4B 179.4(2)
C3B C4B C10B C5B -177.0(2)
C19B C4B C10B C5B 0.7(3)
C3B C4B C10B C9B 2.3(3)
C19B C4B C10B C9B -180.0(2)
C5B C6B C12B C13B -162.4(3)
C7B C6B C12B C13B 18.4(4)
C5B C6B C12B C13'B 155.1(3)
C7B C6B C12B C13'B -24.1(3)
C6B C12B C13B C14B -35.8(6)
C6B C12B C13'B C14B 48.6(4)
C12B C13B C14B N15B 35.4(6)
C12B C13'B C14B N15B -50.3(4)
C8B C7B N15B C14B 179.9(2)
C6B C7B N15B C14B -1.2(3)
C8B C7B N15B C16B 0.0(3)
C6B C7B N15B C16B 178.8(2)
C13B C14B N15B C7B -16.4(4)
C13'B C14B N15B C7B 26.2(4)
C13B C14B N15B C16B 163.5(4)
C13'B C14B N15B C16B -153.8(3)
C7B N15B C16B C17'B 23.9(4)
C14B N15B C16B C17'B -156.0(3)
C7B N15B C16B C17B -19.1(4)
C14B N15B C16B C17B 161.0(4)
N15B C16B C17B C18B 40.9(6)
N15B C16B C17'B C18B -45.5(5)
C16B C17B C18B C8B -41.4(6)
C16B C17'B C18B C8B 41.7(5)
C9B C8B C18B C17B -157.6(3)
C7B C8B C18B C17B 22.6(4)
C9B C8B C18B C17'B 161.8(3)
C7B C8B C18B C17'B -18.0(4)
C3B C4B C19B F20B -8.4(3)
C10B C4B C19B F20B 173.8(2)
C3B C4B C19B F21B -128.6(2)
C10B C4B C19B F21B 53.6(2)
C3B C4B C19B F22B 112.0(2)
C10B C4B C19B F22B -65.7(2)
C9C O1C C2C O11C 179.1(2)
C9C O1C C2C C3C -0.9(3)
O11C C2C C3C C4C -179.1(2)
O1C C2C C3C C4C 0.9(3)
C2C C3C C4C C10C 0.2(3)
C2C C3C C4C C19C -179.2(2)
C10C C5C C6C C7C 0.4(3)
C10C C5C C6C C12C 180.0(2)
C5C C6C C7C N15C -179.3(2)
C12C C6C C7C N15C 1.1(3)
C5C C6C C7C C8C -0.4(3)
C12C C6C C7C C8C 180.0(2)
N15C C7C C8C C9C 179.6(2)
C6C C7C C8C C9C 0.7(3)
N15C C7C C8C C18C 0.4(3)
C6C C7C C8C C18C -178.5(2)
C7C C8C C9C O1C 180.0(2)
C18C C8C C9C O1C -0.8(3)
C7C C8C C9C C10C -1.0(3)
C18C C8C C9C C10C 178.2(2)
C2C O1C C9C C8C 178.9(2)
C2C O1C C9C C10C -0.1(3)
C6C C5C C10C C9C -0.6(3)
C6C C5C C10C C4C 178.0(2)
C8C C9C C10C C5C 0.9(3)
O1C C9C C10C C5C 179.9(2)
C8C C9C C10C C4C -177.8(2)
O1C C9C C10C C4C 1.2(3)
C3C C4C C10C C5C -179.7(2)
C19C C4C C10C C5C -0.4(3)
C3C C4C C10C C9C -1.2(3)
C19C C4C C10C C9C 178.1(2)
C5C C6C C12C C13C -155.2(4)
C7C C6C C12C C13C 24.5(5)
C5C C6C C12C C13'C 162.1(3)
C7C C6C C12C C13'C -18.3(5)
C6C C12C C13C C14C -40.5(7)
C6C C12C C13'C C14C 43.6(6)
C12C C13C C14C N15C 32.3(7)
C12C C13'C C14C N15C -51.4(5)
C8C C7C N15C C16C 5.3(3)
C6C C7C N15C C16C -175.8(2)
C8C C7C N15C C14C 170.8(2)
C6C C7C N15C C14C -10.3(3)
C13C C14C N15C C7C -5.9(4)
C13'C C14C N15C C7C 34.6(4)
C13C C14C N15C C16C 160.1(4)
C13'C C14C N15C C16C -159.3(3)
C7C N15C C16C C17C -33.6(4)
C14C N15C C16C C17C 160.2(2)
N15C C16C C17C C18C 55.3(4)
C16C C17C C18C C8C -48.9(3)
C9C C8C C18C C17C -157.1(2)
C7C C8C C18C C17C 22.1(3)
C3C C4C C19C F20C -2.7(3)
C10C C4C C19C F20C 178.0(2)
C3C C4C C19C F21C -123.6(2)
C10C C4C C19C F21C 57.0(3)
C3C C4C C19C F22C 117.8(2)
C10C C4C C19C F22C -61.5(2)
